data_7011428
loop_
_publ_author_name
'Yang, Wenbin'
'Lu, Canzhong'
'Zhuang, Honghui'

_publ_section_title
;
 Hydrothermal synthesis and structures of three new copper complexes:
 [{Cu(2,2'-bipy}2(\b-Mo8O26)], [{Cu(py)3}2{Cu(py)2}2(\a-Mo8O26)] and
 [Cu(py)2]4[(SO4)Mo12O36]Electronic supplementary information (ESl)
 available: ESR spectra of 1 and 3, IR spectra of 1--3. See
 http://www.rsc.org/suppdata/dt/b1/b111480h/
;
_journal_issue 14
_journal_name_full 'Journal of the Chemical Society, Dalton Transactions'
_journal_page_first 2879
_journal_paper_doi 10.1039/b111480h
_journal_year 2002
_chemical_formula_sum 'C40 H32 Cu2 Mo8 N8 O26'
_chemical_formula_weight 1935.34
_space_group_IT_number 33
_symmetry_space_group_name_Hall 'P 2c -2n'
_symmetry_space_group_name_H-M 'P n a 21'
_atom_sites_solution_hydrogens geom
_atom_sites_solution_primary direct
_atom_sites_solution_secondary difmap
_audit_creation_method SHELXL-97
_cell_angle_alpha 90.00
_cell_angle_beta 90.00
_cell_angle_gamma 90.00
_cell_formula_units_Z 4
_cell_length_a 24.2245(5)
_cell_length_b 18.33150(10)
_cell_length_c 11.9118(2)
_cell_measurement_temperature 293(2)
_cell_volume 5289.69(14)
_computing_cell_refinement 'Simens CCD SAINT'
_computing_data_collection 'Simens SMART CCD'
_computing_data_reduction 'Simens CCD SAINT'
_computing_structure_refinement 'SHELXL-97 (Sheldrick, 1997)'
_computing_structure_solution 'SHELXS-97 (Sheldrick, 1990)'
_diffrn_ambient_temperature 293(2)
_diffrn_measured_fraction_theta_full 0.993
_diffrn_measured_fraction_theta_max 0.993
_diffrn_measurement_device_type 'Siemens CCD SMART'
_diffrn_measurement_method Omega-scan
_diffrn_radiation_monochromator graphite
_diffrn_radiation_source 'fine-focus sealed tube'
_diffrn_radiation_type MoK\a
_diffrn_radiation_wavelength 0.71073
_diffrn_reflns_av_R_equivalents 0.0473
_diffrn_reflns_av_sigmaI/netI 0.0654
_diffrn_reflns_limit_h_max 17
_diffrn_reflns_limit_h_min -26
_diffrn_reflns_limit_k_max 13
_diffrn_reflns_limit_k_min -19
_diffrn_reflns_limit_l_max 12
_diffrn_reflns_limit_l_min -9
_diffrn_reflns_number 11880
_diffrn_reflns_theta_full 22.50
_diffrn_reflns_theta_max 22.50
_diffrn_reflns_theta_min 1.39
_exptl_absorpt_coefficient_mu 2.710
_exptl_absorpt_correction_T_max 1.000000
_exptl_absorpt_correction_T_min 0.798613
_exptl_absorpt_correction_type SADABS
_exptl_crystal_colour sapphire
_exptl_crystal_density_diffrn 2.430
_exptl_crystal_density_method 'not measured'
_exptl_crystal_description block
_exptl_crystal_F_000 3720
_exptl_crystal_size_max 0.50
_exptl_crystal_size_mid 0.46
_exptl_crystal_size_min 0.45
_refine_diff_density_max 0.546
_refine_diff_density_min -0.639
_refine_diff_density_rms 0.128
_refine_ls_abs_structure_details 'Flack H D (1983), Acta Cryst. A39, 876-881'
_refine_ls_abs_structure_Flack 0.00
_refine_ls_extinction_method none
_refine_ls_goodness_of_fit_ref 1.018
_refine_ls_hydrogen_treatment mixed
_refine_ls_matrix_type full
_refine_ls_number_parameters 757
_refine_ls_number_reflns 5679
_refine_ls_number_restraints 1
_refine_ls_restrained_S_all 1.018
_refine_ls_R_factor_all 0.0569
_refine_ls_R_factor_gt 0.0392
_refine_ls_shift/su_max 0.001
_refine_ls_shift/su_mean 0.000
_refine_ls_structure_factor_coef Fsqd
_refine_ls_weighting_details 'calc w=1/[\s^2^(Fo^2^)+(0.0358P)^2^+6.5328P] where P=(Fo^2^+2Fc^2^)/3'
_refine_ls_weighting_scheme calc
_refine_ls_wR_factor_gt 0.0801
_refine_ls_wR_factor_ref 0.0899
_reflns_number_gt 4708
_reflns_number_total 5679
_reflns_threshold_expression >2sigma(I)
_cod_data_source_file b111480h.txt
_cod_data_source_block compound1
_cod_database_code 7011428

loop_
_symmetry_equiv_pos_as_xyz
'x, y, z'
'-x, -y, z+1/2'
'x+1/2, -y+1/2, z'
'-x+1/2, y+1/2, z+1/2'

loop_
_atom_site_label
_atom_site_type_symbol
_atom_site_fract_x
_atom_site_fract_y
_atom_site_fract_z
_atom_site_U_iso_or_equiv
_atom_site_adp_type
_atom_site_occupancy
_atom_site_symmetry_multiplicity
_atom_site_calc_flag
_atom_site_refinement_flags
_atom_site_disorder_assembly
_atom_site_disorder_group
Mo1 Mo 0.71947(5) 0.83667(6) -0.85698(10) 0.0314(3) Uani 1 1 d . . .
Mo2 Mo 0.79236(5) 0.82682(6) -1.08697(10) 0.0292(3) Uani 1 1 d . . .
Mo3 Mo 0.85056(5) 0.67984(6) -0.99822(9) 0.0241(3) Uani 1 1 d . . .
Mo4 Mo 0.78003(5) 0.68456(6) -0.77178(10) 0.0300(3) Uani 1 1 d . . .
Mo5 Mo 0.86269(5) 0.84049(6) -0.82900(10) 0.0245(3) Uani 1 1 d . . .
Mo6 Mo 0.93355(5) 0.83267(6) -1.05820(10) 0.0292(3) Uani 1 1 d . . .
Mo7 Mo 0.99219(5) 0.68231(6) -0.96742(10) 0.0280(3) Uani 1 1 d . . .
Mo8 Mo 0.92085(5) 0.69489(6) -0.73786(9) 0.0283(3) Uani 1 1 d . . .
Cu1 Cu 0.68423(7) 0.75521(8) -0.57902(15) 0.0341(4) Uani 1 1 d . . .
Cu2 Cu 1.02870(7) 0.73932(8) -1.25159(15) 0.0346(5) Uani 1 1 d . . .
N11 N 0.7345(5) 0.8305(6) -0.5181(10) 0.033(3) Uani 1 1 d . . .
N12 N 0.6304(5) 0.8389(6) -0.5731(10) 0.032(3) Uani 1 1 d . . .
N21 N 0.6991(5) 0.6760(5) -0.4642(9) 0.028(3) Uani 1 1 d . . .
N22 N 0.6414(5) 0.6747(5) -0.6472(9) 0.026(3) Uani 1 1 d . . .
N31 N 0.9753(5) 0.6660(6) -1.3021(9) 0.031(3) Uani 1 1 d . . .
N32 N 1.0797(5) 0.6527(6) -1.2515(10) 0.033(3) Uani 1 1 d . . .
N41 N 1.0777(5) 0.8141(5) -1.1879(9) 0.028(3) Uani 1 1 d . . .
N42 N 1.0129(5) 0.8217(6) -1.3636(10) 0.033(3) Uani 1 1 d . . .
O1 O 0.7505(4) 0.8833(4) -0.9852(7) 0.027(2) Uani 1 1 d . . .
O2 O 0.6707(4) 0.7861(6) -0.9202(9) 0.050(3) Uani 1 1 d . . .
O3 O 0.7998(4) 0.7620(4) -0.9183(7) 0.024(2) Uani 1 1 d . . .
O4 O 0.6847(4) 0.9039(5) -0.7896(8) 0.047(3) Uani 1 1 d . . .
O5 O 0.8022(4) 0.8847(4) -0.7920(7) 0.027(2) Uani 1 1 d . . .
O6 O 0.7357(4) 0.7694(4) -0.7336(8) 0.033(2) Uani 1 1 d . . .
O7 O 0.7441(4) 0.7716(5) -1.1441(8) 0.043(3) Uani 1 1 d . . .
O8 O 0.8064(4) 0.8899(5) -1.1874(8) 0.043(3) Uani 1 1 d . . .
O9 O 0.8566(4) 0.7590(4) -1.1051(7) 0.029(2) Uani 1 1 d . . .
O10 O 0.8661(4) 0.8748(4) -0.9845(7) 0.025(2) Uani 1 1 d . . .
O11 O 0.9140(3) 0.7585(4) -0.9092(7) 0.026(2) Uani 1 1 d . . .
O12 O 0.9121(4) 0.6358(4) -1.0337(7) 0.024(2) Uani 1 1 d . . .
O13 O 0.7996(4) 0.6276(5) -1.0554(8) 0.034(3) Uani 1 1 d . . .
O14 O 0.8481(3) 0.6448(4) -0.8435(7) 0.024(2) Uani 1 1 d . . .
O15 O 0.8573(3) 0.7610(4) -0.7228(7) 0.026(2) Uani 1 1 d . . .
O16 O 0.7336(4) 0.6316(5) -0.8392(9) 0.041(3) Uani 1 1 d . . .
O17 O 0.7861(4) 0.6491(5) -0.6412(8) 0.043(3) Uani 1 1 d . . .
O18 O 0.9131(4) 0.8924(5) -0.7731(7) 0.035(2) Uani 1 1 d . . .
O19 O 0.9811(4) 0.8851(5) -0.9922(9) 0.046(3) Uani 1 1 d . . .
O20 O 0.9761(3) 0.7474(4) -1.0950(7) 0.026(2) Uani 1 1 d . . .
O21 O 0.9274(4) 0.8707(5) -1.1873(8) 0.047(3) Uani 1 1 d . . .
O22 O 1.0291(4) 0.6137(5) -1.0288(8) 0.039(3) Uani 1 1 d . . .
O23 O 0.9637(4) 0.6352(4) -0.8363(7) 0.031(2) Uani 1 1 d . . .
O24 O 1.0401(4) 0.7375(5) -0.9052(9) 0.044(3) Uani 1 1 d . . .
O25 O 0.9082(4) 0.6360(5) -0.6327(7) 0.039(3) Uani 1 1 d . . .
O26 O 0.9708(4) 0.7516(5) -0.6884(8) 0.040(3) Uani 1 1 d . . .
C11 C 0.5764(7) 0.8400(7) -0.6000(13) 0.044(4) Uani 1 1 d . . .
H11A H 0.5602 0.7965 -0.6231 0.052 Uiso 1 1 calc R . .
C12 C 0.5436(7) 0.9010(8) -0.5955(14) 0.049(5) Uani 1 1 d . . .
H12A H 0.5066 0.8986 -0.6156 0.059 Uiso 1 1 calc R . .
C13 C 0.5667(6) 0.9660(8) -0.5606(13) 0.047(4) Uani 1 1 d . . .
H13A H 0.5457 1.0083 -0.5545 0.057 Uiso 1 1 calc R . .
C14 C 0.6232(7) 0.9655(7) -0.5348(13) 0.047(5) Uani 1 1 d . . .
H14A H 0.6407 1.0087 -0.5149 0.057 Uiso 1 1 calc R . .
C15 C 0.6527(6) 0.9022(7) -0.5388(11) 0.031(4) Uani 1 1 d . . .
C16 C 0.7133(7) 0.8966(8) -0.5028(12) 0.038(4) Uani 1 1 d . . .
C17 C 0.7435(8) 0.9526(8) -0.4600(13) 0.047(5) Uani 1 1 d . . .
H17A H 0.7275 0.9986 -0.4556 0.057 Uiso 1 1 calc R . .
C18 C 0.7944(7) 0.9440(8) -0.4248(13) 0.047(5) Uani 1 1 d . . .
H18A H 0.8134 0.9811 -0.3882 0.057 Uiso 1 1 calc R . .
C19 C 0.8182(7) 0.8764(9) -0.4453(13) 0.049(5) Uani 1 1 d . . .
H19A H 0.8552 0.8682 -0.4283 0.059 Uiso 1 1 calc R . .
C20 C 0.7869(7) 0.8220(9) -0.4907(13) 0.046(4) Uani 1 1 d . . .
H20A H 0.8032 0.7768 -0.5029 0.055 Uiso 1 1 calc R . .
C21 C 0.7268(6) 0.6831(7) -0.3662(12) 0.034(4) Uani 1 1 d . . .
H21A H 0.7375 0.7294 -0.3429 0.040 Uiso 1 1 calc R . .
C22 C 0.7398(7) 0.6239(8) -0.2999(12) 0.047(5) Uani 1 1 d . . .
H22A H 0.7568 0.6303 -0.2306 0.057 Uiso 1 1 calc R . .
C23 C 0.7272(6) 0.5563(8) -0.3375(12) 0.042(4) Uani 1 1 d . . .
H23A H 0.7376 0.5157 -0.2957 0.051 Uiso 1 1 calc R . .
C24 C 0.6992(7) 0.5472(7) -0.4371(13) 0.045(4) Uani 1 1 d . . .
H24A H 0.6903 0.5009 -0.4634 0.054 Uiso 1 1 calc R . .
C25 C 0.6846(6) 0.6096(7) -0.4973(11) 0.031(4) Uani 1 1 d . . .
C26 C 0.6506(7) 0.6087(7) -0.5997(12) 0.038(4) Uani 1 1 d . . .
C27 C 0.6262(6) 0.5455(7) -0.6451(12) 0.038(4) Uani 1 1 d . . .
H27A H 0.6333 0.4999 -0.6142 0.045 Uiso 1 1 calc R . .
C28 C 0.5917(6) 0.5526(8) -0.7359(13) 0.049(4) Uani 1 1 d . . .
H28A H 0.5744 0.5118 -0.7659 0.058 Uiso 1 1 calc R . .
C29 C 0.5830(6) 0.6197(8) -0.7822(12) 0.039(4) Uani 1 1 d . . .
H29A H 0.5592 0.6252 -0.8429 0.047 Uiso 1 1 calc R . .
C30 C 0.6095(6) 0.6783(7) -0.7385(12) 0.039(4) Uani 1 1 d . . .
H30A H 0.6053 0.7232 -0.7738 0.047 Uiso 1 1 calc R . .
C31 C 0.9219(7) 0.6776(8) -1.3242(14) 0.046(4) Uani 1 1 d . . .
H31A H 0.9081 0.7247 -1.3162 0.055 Uiso 1 1 calc R . .
C32 C 0.8863(8) 0.6232(9) -1.3581(16) 0.065(5) Uani 1 1 d . . .
H32A H 0.8495 0.6327 -1.3746 0.078 Uiso 1 1 calc R . .
C33 C 0.9082(7) 0.5538(10) -1.3665(16) 0.070(6) Uani 1 1 d . . .
H33A H 0.8858 0.5162 -1.3924 0.085 Uiso 1 1 calc R . .
C34 C 0.9610(7) 0.5386(7) -1.3383(14) 0.045(4) Uani 1 1 d . . .
H34A H 0.9741 0.4909 -1.3406 0.054 Uiso 1 1 calc R . .
C35 C 0.9958(6) 0.5962(8) -1.3055(11) 0.035(4) Uani 1 1 d . . .
C36 C 1.0530(6) 0.5898(7) -1.2724(11) 0.034(4) Uani 1 1 d . . .
C37 C 1.0804(7) 0.5230(7) -1.2639(12) 0.046(4) Uani 1 1 d . . .
H37A H 1.0622 0.4800 -1.2825 0.055 Uiso 1 1 calc R . .
C38 C 1.1345(8) 0.5206(8) -1.2280(14) 0.061(5) Uani 1 1 d . . .
H38A H 1.1520 0.4761 -1.2158 0.073 Uiso 1 1 calc R . .
C39 C 1.1620(7) 0.5844(7) -1.2106(14) 0.050(5) Uani 1 1 d . . .
H39A H 1.1992 0.5849 -1.1913 0.060 Uiso 1 1 calc R . .
C40 C 1.1326(7) 0.6482(7) -1.2229(14) 0.042(4) Uani 1 1 d . . .
H40A H 1.1513 0.6917 -1.2100 0.051 Uiso 1 1 calc R . .
C41 C 1.1100(6) 0.8063(7) -1.0983(12) 0.035(4) Uani 1 1 d . . .
H41A H 1.1114 0.7614 -1.0621 0.043 Uiso 1 1 calc R . .
C42 C 1.1418(7) 0.8638(8) -1.0575(13) 0.047(4) Uani 1 1 d . . .
H42A H 1.1668 0.8566 -0.9993 0.056 Uiso 1 1 calc R . .
C43 C 1.1355(8) 0.9303(8) -1.1042(15) 0.062(5) Uani 1 1 d . . .
H43A H 1.1544 0.9702 -1.0750 0.074 Uiso 1 1 calc R . .
C44 C 1.1010(7) 0.9389(9) -1.1952(13) 0.052(5) Uani 1 1 d . . .
H44A H 1.0980 0.9843 -1.2294 0.063 Uiso 1 1 calc R . .
C45 C 1.0720(6) 0.8829(7) -1.2342(13) 0.033(4) Uani 1 1 d . . .
C46 C 1.0365(6) 0.8857(7) -1.3335(11) 0.034(4) Uani 1 1 d . . .
C47 C 1.0285(8) 0.9470(8) -1.3967(12) 0.045(5) Uani 1 1 d . . .
H47A H 1.0452 0.9905 -1.3756 0.055 Uiso 1 1 calc R . .
C48 C 0.9962(7) 0.9451(8) -1.4904(13) 0.051(5) Uani 1 1 d . . .
H48A H 0.9897 0.9872 -1.5317 0.062 Uiso 1 1 calc R . .
C49 C 0.9738(7) 0.8802(9) -1.5221(13) 0.051(5) Uani 1 1 d . . .
H49A H 0.9534 0.8767 -1.5880 0.061 Uiso 1 1 calc R . .
C50 C 0.9816(7) 0.8195(7) -1.4551(13) 0.042(4) Uani 1 1 d . . .
H50A H 0.9646 0.7759 -1.4748 0.051 Uiso 1 1 calc R . .

loop_
_atom_site_aniso_label
_atom_site_aniso_U_11
_atom_site_aniso_U_22
_atom_site_aniso_U_33
_atom_site_aniso_U_23
_atom_site_aniso_U_13
_atom_site_aniso_U_12
Mo1 0.0320(8) 0.0286(7) 0.0335(8) 0.0014(6) -0.0012(6) 0.0015(6)
Mo2 0.0348(8) 0.0256(7) 0.0272(7) -0.0004(6) -0.0083(6) 0.0061(6)
Mo3 0.0293(7) 0.0168(6) 0.0262(7) -0.0018(5) -0.0031(6) -0.0002(6)
Mo4 0.0324(8) 0.0223(6) 0.0353(8) 0.0032(5) 0.0044(6) 0.0018(6)
Mo5 0.0319(7) 0.0148(6) 0.0268(7) -0.0025(5) -0.0031(6) 0.0008(5)
Mo6 0.0338(8) 0.0166(6) 0.0373(8) 0.0022(6) 0.0043(6) -0.0002(6)
Mo7 0.0314(8) 0.0215(6) 0.0311(8) 0.0004(6) -0.0008(6) 0.0002(6)
Mo8 0.0350(8) 0.0246(7) 0.0253(7) -0.0006(6) -0.0058(6) 0.0071(6)
Cu1 0.0417(11) 0.0206(9) 0.0399(11) -0.0027(8) -0.0128(10) -0.0005(8)
Cu2 0.0409(11) 0.0211(9) 0.0418(11) -0.0001(8) -0.0086(10) -0.0023(8)
N11 0.047(9) 0.017(6) 0.036(8) -0.010(5) -0.002(7) -0.006(6)
N12 0.027(7) 0.027(7) 0.043(8) -0.002(6) -0.012(6) 0.007(6)
N21 0.034(7) 0.019(6) 0.030(7) -0.005(5) -0.008(6) 0.006(5)
N22 0.023(7) 0.024(7) 0.033(7) -0.009(5) -0.004(6) 0.003(5)
N31 0.036(8) 0.035(7) 0.021(7) -0.008(5) -0.004(6) 0.001(6)
N32 0.025(7) 0.021(6) 0.054(8) -0.003(6) -0.011(6) -0.008(6)
N41 0.039(8) 0.018(6) 0.028(7) 0.003(5) -0.013(6) -0.004(6)
N42 0.043(9) 0.023(7) 0.033(8) 0.004(5) 0.000(7) 0.006(6)
O1 0.027(5) 0.022(5) 0.032(5) -0.005(4) 0.006(5) 0.002(4)
O2 0.050(7) 0.047(7) 0.054(7) 0.008(5) -0.017(6) -0.019(6)
O3 0.031(6) 0.015(5) 0.026(5) -0.007(4) -0.003(4) 0.001(4)
O4 0.051(7) 0.032(6) 0.056(7) 0.001(5) 0.013(5) 0.010(5)
O5 0.028(6) 0.020(5) 0.034(6) 0.004(4) 0.002(4) 0.008(4)
O6 0.036(6) 0.024(5) 0.039(6) 0.006(5) -0.001(5) 0.011(4)
O7 0.045(7) 0.028(6) 0.055(7) -0.013(5) -0.022(6) 0.012(5)
O8 0.053(7) 0.042(6) 0.033(6) 0.019(5) 0.000(5) 0.010(5)
O9 0.037(6) 0.031(5) 0.020(5) 0.001(4) 0.000(5) 0.002(5)
O10 0.035(6) 0.011(4) 0.028(5) 0.002(4) 0.004(5) 0.002(4)
O11 0.029(6) 0.021(5) 0.029(5) 0.002(4) -0.002(5) -0.001(4)
O12 0.032(6) 0.014(5) 0.025(5) -0.005(4) -0.005(4) -0.002(4)
O13 0.030(6) 0.036(6) 0.036(6) 0.000(5) -0.008(5) 0.002(5)
O14 0.034(5) 0.014(4) 0.023(5) 0.007(4) -0.004(4) 0.000(4)
O15 0.033(6) 0.021(5) 0.025(5) 0.002(4) 0.000(5) 0.005(4)
O16 0.037(6) 0.028(5) 0.058(7) 0.000(5) 0.004(6) -0.005(5)
O17 0.062(8) 0.030(6) 0.038(6) 0.018(5) 0.018(5) 0.009(5)
O18 0.039(6) 0.026(5) 0.040(6) -0.004(4) -0.012(5) 0.001(5)
O19 0.045(7) 0.020(5) 0.073(8) -0.012(5) -0.005(6) -0.007(5)
O20 0.027(5) 0.016(5) 0.035(5) -0.001(4) 0.000(5) 0.011(4)
O21 0.061(8) 0.046(7) 0.034(6) 0.017(5) 0.009(5) 0.011(6)
O22 0.043(7) 0.032(6) 0.043(6) 0.002(5) 0.007(5) 0.006(5)
O23 0.036(6) 0.018(5) 0.038(6) -0.004(4) 0.002(5) 0.001(4)
O24 0.034(6) 0.040(6) 0.057(7) -0.005(5) -0.009(5) -0.014(5)
O25 0.060(7) 0.033(6) 0.025(5) 0.014(4) 0.004(5) 0.019(5)
O26 0.038(6) 0.035(6) 0.048(7) -0.012(5) -0.017(5) 0.001(5)
C11 0.055(12) 0.022(8) 0.054(10) -0.007(7) -0.011(9) -0.009(8)
C12 0.050(11) 0.031(9) 0.067(12) -0.007(9) -0.022(9) 0.011(8)
C13 0.036(10) 0.038(9) 0.068(11) -0.018(8) -0.013(9) 0.008(8)
C14 0.063(12) 0.007(7) 0.072(12) -0.002(7) -0.009(9) -0.009(7)
C15 0.041(10) 0.017(8) 0.034(9) -0.008(6) 0.004(7) 0.001(7)
C16 0.051(11) 0.030(9) 0.033(9) 0.002(7) 0.007(8) -0.014(8)
C17 0.080(14) 0.023(9) 0.039(10) -0.006(8) -0.014(9) -0.013(9)
C18 0.054(12) 0.033(10) 0.055(11) 0.011(8) -0.028(9) -0.018(9)
C19 0.035(10) 0.068(12) 0.044(11) 0.011(9) -0.014(8) -0.023(10)
C20 0.045(11) 0.060(11) 0.033(10) 0.011(8) -0.012(9) -0.005(9)
C21 0.029(9) 0.031(9) 0.040(10) 0.005(7) -0.002(8) -0.006(7)
C22 0.078(14) 0.037(10) 0.027(9) -0.001(8) -0.019(9) 0.000(9)
C23 0.062(12) 0.038(9) 0.027(9) 0.012(8) -0.006(9) 0.006(8)
C24 0.058(11) 0.024(9) 0.052(11) 0.023(8) -0.009(9) -0.003(8)
C25 0.030(9) 0.035(9) 0.028(9) -0.010(7) 0.012(7) -0.001(7)
C26 0.058(11) 0.024(9) 0.033(9) -0.005(7) -0.004(8) 0.009(8)
C27 0.052(11) 0.014(8) 0.046(10) 0.007(7) -0.004(8) -0.002(7)
C28 0.057(11) 0.046(10) 0.043(10) -0.017(8) -0.011(9) -0.005(8)
C29 0.034(9) 0.044(10) 0.039(9) 0.008(8) -0.016(8) -0.003(8)
C30 0.049(10) 0.026(8) 0.042(10) -0.011(7) -0.005(9) 0.002(7)
C31 0.051(12) 0.042(10) 0.046(11) -0.002(8) 0.007(9) -0.004(9)
C32 0.041(11) 0.057(12) 0.097(15) -0.027(11) -0.022(11) 0.002(10)
C33 0.048(13) 0.062(13) 0.101(16) -0.038(11) -0.025(11) -0.035(10)
C34 0.054(12) 0.012(8) 0.068(12) -0.010(8) 0.001(9) -0.004(7)
C35 0.043(10) 0.040(9) 0.023(8) -0.006(7) -0.001(7) -0.006(8)
C36 0.050(10) 0.023(8) 0.030(8) -0.007(6) -0.006(7) -0.007(7)
C37 0.065(12) 0.008(7) 0.065(11) -0.012(7) -0.018(10) -0.008(8)
C38 0.080(15) 0.036(11) 0.066(12) -0.016(9) -0.019(11) 0.023(10)
C39 0.047(11) 0.015(8) 0.086(13) -0.029(8) -0.003(9) 0.015(8)
C40 0.038(10) 0.020(8) 0.069(12) -0.017(8) -0.005(9) -0.015(7)
C41 0.049(10) 0.034(9) 0.024(9) 0.005(7) 0.001(8) -0.016(8)
C42 0.051(11) 0.040(10) 0.049(11) -0.005(8) -0.011(9) -0.002(8)
C43 0.082(15) 0.025(10) 0.079(14) -0.016(9) -0.010(12) -0.010(9)
C44 0.062(12) 0.045(10) 0.050(11) 0.009(8) -0.022(9) -0.029(10)
C45 0.027(9) 0.029(8) 0.044(9) 0.003(7) 0.001(8) -0.002(7)
C46 0.048(10) 0.024(8) 0.028(9) 0.004(7) 0.006(8) 0.004(7)
C47 0.076(13) 0.029(9) 0.032(10) -0.003(7) -0.008(9) 0.002(8)
C48 0.082(14) 0.035(10) 0.037(10) 0.015(8) -0.005(10) 0.002(9)
C49 0.058(12) 0.054(11) 0.040(10) -0.001(9) -0.016(9) 0.011(10)
C50 0.064(12) 0.027(8) 0.036(10) -0.011(7) -0.019(9) -0.003(8)

loop_
_atom_type_symbol
_atom_type_description
_atom_type_scat_dispersion_real
_atom_type_scat_dispersion_imag
_atom_type_scat_source
C C 0.0033 0.0016 'International Tables Vol C Tables 4.2.6.8 and 6.1.1.4'
H H 0.0000 0.0000 'International Tables Vol C Tables 4.2.6.8 and 6.1.1.4'
N N 0.0061 0.0033 'International Tables Vol C Tables 4.2.6.8 and 6.1.1.4'
O O 0.0106 0.0060 'International Tables Vol C Tables 4.2.6.8 and 6.1.1.4'
Cu Cu 0.3201 1.2651 'International Tables Vol C Tables 4.2.6.8 and 6.1.1.4'
Mo Mo -1.6832 0.6857 'International Tables Vol C Tables 4.2.6.8 and 6.1.1.4'

loop_
_geom_angle_atom_site_label_1
_geom_angle_atom_site_label_2
_geom_angle_atom_site_label_3
_geom_angle
_geom_angle_site_symmetry_1
_geom_angle_site_symmetry_3
_geom_angle_publ_flag
O2 Mo1 O4 105.3(5) . . ?
O2 Mo1 O1 99.6(4) . . ?
O4 Mo1 O1 104.4(4) . . ?
O2 Mo1 O6 97.5(4) . . ?
O4 Mo1 O6 101.7(4) . . ?
O1 Mo1 O6 143.6(4) . . ?
O2 Mo1 O5 165.0(5) . . ?
O4 Mo1 O5 89.7(4) . . ?
O1 Mo1 O5 75.9(3) . . ?
O6 Mo1 O5 79.4(3) . . ?
O2 Mo1 O3 96.6(4) . . ?
O4 Mo1 O3 158.1(4) . . ?
O1 Mo1 O3 72.7(3) . . ?
O6 Mo1 O3 73.5(3) . . ?
O5 Mo1 O3 68.4(3) . . ?
O7 Mo2 O8 105.2(5) . . ?
O7 Mo2 O1 102.5(4) . . ?
O8 Mo2 O1 100.7(4) . . ?
O7 Mo2 O9 97.0(4) . . ?
O8 Mo2 O9 101.0(4) . . ?
O1 Mo2 O9 145.7(4) . . ?
O7 Mo2 O10 164.9(4) . . ?
O8 Mo2 O10 87.6(4) . . ?
O1 Mo2 O10 82.4(3) . . ?
O9 Mo2 O10 72.3(3) . . ?
O7 Mo2 O3 95.4(4) . . ?
O8 Mo2 O3 159.2(4) . . ?
O1 Mo2 O3 76.6(3) . . ?
O9 Mo2 O3 73.6(3) . . ?
O10 Mo2 O3 71.6(3) . . ?
O7 Mo2 Mo3 86.2(3) . . ?
O8 Mo2 Mo3 135.5(3) . . ?
O1 Mo2 Mo3 118.9(3) . . ?
O9 Mo2 Mo3 34.5(2) . . ?
O10 Mo2 Mo3 78.99(19) . . ?
O3 Mo2 Mo3 42.3(2) . . ?
O13 Mo3 O12 105.2(4) . . ?
O13 Mo3 O9 102.3(4) . . ?
O12 Mo3 O9 97.0(4) . . ?
O13 Mo3 O14 99.8(4) . . ?
O12 Mo3 O14 95.9(3) . . ?
O9 Mo3 O14 150.4(3) . . ?
O13 Mo3 O3 98.9(4) . . ?
O12 Mo3 O3 155.9(3) . . ?
O9 Mo3 O3 79.1(3) . . ?
O14 Mo3 O3 78.2(3) . . ?
O13 Mo3 O11 174.2(4) . . ?
O12 Mo3 O11 80.5(3) . . ?
O9 Mo3 O11 77.8(3) . . ?
O14 Mo3 O11 78.2(3) . . ?
O3 Mo3 O11 75.4(3) . . ?
O13 Mo3 Mo4 88.0(3) . . ?
O12 Mo3 Mo4 132.3(3) . . ?
O9 Mo3 Mo4 125.1(3) . . ?
O14 Mo3 Mo4 36.4(2) . . ?
O3 Mo3 Mo4 46.0(2) . . ?
O11 Mo3 Mo4 87.3(2) . . ?
O13 Mo3 Mo2 91.2(3) . . ?
O12 Mo3 Mo2 132.9(3) . . ?
O9 Mo3 Mo2 35.9(3) . . ?
O14 Mo3 Mo2 124.9(2) . . ?
O3 Mo3 Mo2 46.6(2) . . ?
O11 Mo3 Mo2 85.5(2) . . ?
Mo4 Mo3 Mo2 91.17(4) . . ?
O16 Mo4 O17 105.9(5) . . ?
O16 Mo4 O6 101.8(4) . . ?
O17 Mo4 O6 98.1(4) . . ?
O16 Mo4 O14 97.9(4) . . ?
O17 Mo4 O14 100.5(4) . . ?
O6 Mo4 O14 148.1(3) . . ?
O16 Mo4 O3 97.6(4) . . ?
O17 Mo4 O3 156.4(4) . . ?
O6 Mo4 O3 78.4(3) . . ?
O14 Mo4 O3 74.2(3) . . ?
O16 Mo4 O15 165.1(4) . . ?
O17 Mo4 O15 86.2(4) . . ?
O6 Mo4 O15 84.7(3) . . ?
O14 Mo4 O15 70.9(3) . . ?
O3 Mo4 O15 70.3(3) . . ?
O16 Mo4 Mo3 86.5(3) . . ?
O17 Mo4 Mo3 136.0(3) . . ?
O6 Mo4 Mo3 121.0(3) . . ?
O14 Mo4 Mo3 35.5(2) . . ?
O3 Mo4 Mo3 42.7(2) . . ?
O15 Mo4 Mo3 78.7(2) . . ?
O18 Mo5 O5 104.3(4) . . ?
O18 Mo5 O15 102.5(4) . . ?
O5 Mo5 O15 97.5(4) . . ?
O18 Mo5 O10 99.3(4) . . ?
O5 Mo5 O10 97.2(4) . . ?
O15 Mo5 O10 149.8(3) . . ?
O18 Mo5 O11 98.7(4) . . ?
O5 Mo5 O11 157.0(4) . . ?
O15 Mo5 O11 78.7(3) . . ?
O10 Mo5 O11 77.4(3) . . ?
O18 Mo5 O3 173.9(4) . . ?
O5 Mo5 O3 81.6(4) . . ?
O15 Mo5 O3 78.0(3) . . ?
O10 Mo5 O3 78.2(3) . . ?
O11 Mo5 O3 75.4(3) . . ?
O18 Mo5 Mo8 91.1(3) . . ?
O5 Mo5 Mo8 132.5(3) . . ?
O15 Mo5 Mo8 35.0(2) . . ?
O10 Mo5 Mo8 124.7(2) . . ?
O11 Mo5 Mo8 47.3(2) . . ?
O3 Mo5 Mo8 85.9(2) . . ?
O19 Mo6 O21 104.3(5) . . ?
O19 Mo6 O20 101.6(4) . . ?
O21 Mo6 O20 100.0(4) . . ?
O19 Mo6 O10 97.6(4) . . ?
O21 Mo6 O10 99.6(4) . . ?
O20 Mo6 O10 148.0(3) . . ?
O19 Mo6 O11 96.8(4) . . ?
O21 Mo6 O11 158.6(4) . . ?
O20 Mo6 O11 78.7(3) . . ?
O10 Mo6 O11 73.8(3) . . ?
O19 Mo6 O9 165.5(4) . . ?
O21 Mo6 O9 87.2(4) . . ?
O20 Mo6 O9 84.6(3) . . ?
O10 Mo6 O9 71.5(3) . . ?
O11 Mo6 O9 71.4(3) . . ?
O22 Mo7 O24 105.4(5) . . ?
O22 Mo7 O23 101.9(4) . . ?
O24 Mo7 O23 99.1(4) . . ?
O22 Mo7 O20 102.7(4) . . ?
O24 Mo7 O20 96.3(4) . . ?
O23 Mo7 O20 146.2(4) . . ?
O22 Mo7 O12 91.3(4) . . ?
O24 Mo7 O12 163.2(4) . . ?
O23 Mo7 O12 78.8(3) . . ?
O20 Mo7 O12 77.8(3) . . ?
O22 Mo7 O11 160.8(4) . . ?
O24 Mo7 O11 93.7(4) . . ?
O23 Mo7 O11 75.4(3) . . ?
O20 Mo7 O11 73.8(3) . . ?
O12 Mo7 O11 69.5(3) . . ?
O25 Mo8 O26 105.3(5) . . ?
O25 Mo8 O23 100.9(4) . . ?
O26 Mo8 O23 100.1(4) . . ?
O25 Mo8 O15 100.6(4) . . ?
O26 Mo8 O15 98.5(4) . . ?
O23 Mo8 O15 146.5(4) . . ?
O25 Mo8 O14 90.7(4) . . ?
O26 Mo8 O14 163.1(4) . . ?
O23 Mo8 O14 81.7(3) . . ?
O15 Mo8 O14 72.7(3) . . ?
O25 Mo8 O11 161.8(4) . . ?
O26 Mo8 O11 92.7(4) . . ?
O23 Mo8 O11 77.9(3) . . ?
O15 Mo8 O11 73.7(3) . . ?
O14 Mo8 O11 71.1(3) . . ?
O25 Mo8 Mo5 134.9(3) . . ?
O26 Mo8 Mo5 85.5(3) . . ?
O23 Mo8 Mo5 120.5(3) . . ?
O15 Mo8 Mo5 34.4(2) . . ?
O14 Mo8 Mo5 79.30(19) . . ?
O11 Mo8 Mo5 42.6(2) . . ?
N11 Cu1 N22 173.6(5) . . ?
N11 Cu1 N12 81.6(5) . . ?
N22 Cu1 N12 104.1(5) . . ?
N11 Cu1 N21 98.2(5) . . ?
N22 Cu1 N21 80.5(4) . . ?
N12 Cu1 N21 129.5(5) . . ?
N11 Cu1 O6 83.0(4) . . ?
N22 Cu1 O6 92.3(4) . . ?
N12 Cu1 O6 107.5(4) . . ?
N21 Cu1 O6 122.6(4) . . ?
N31 Cu2 N41 174.4(5) . . ?
N31 Cu2 N32 82.2(4) . . ?
N41 Cu2 N32 100.3(4) . . ?
N31 Cu2 N42 100.5(5) . . ?
N41 Cu2 N42 81.4(5) . . ?
N32 Cu2 N42 134.1(5) . . ?
N31 Cu2 O20 85.8(4) . . ?
N41 Cu2 O20 88.6(4) . . ?
N32 Cu2 O20 113.4(4) . . ?
N42 Cu2 O20 112.5(4) . . ?
C20 N11 C16 116.4(13) . . ?
C20 N11 Cu1 126.9(10) . . ?
C16 N11 Cu1 116.7(11) . . ?
C15 N12 C11 116.8(12) . . ?
C15 N12 Cu1 114.1(9) . . ?
C11 N12 Cu1 129.2(9) . . ?
C25 N21 C21 118.4(11) . . ?
C25 N21 Cu1 114.2(9) . . ?
C21 N21 Cu1 126.9(9) . . ?
C30 N22 C26 118.7(12) . . ?
C30 N22 Cu1 126.9(9) . . ?
C26 N22 Cu1 114.1(9) . . ?
C31 N31 C35 119.5(12) . . ?
C31 N31 Cu2 126.1(10) . . ?
C35 N31 Cu2 114.2(9) . . ?
C40 N32 C36 117.3(12) . . ?
C40 N32 Cu2 129.9(9) . . ?
C36 N32 Cu2 112.4(9) . . ?
C41 N41 C45 118.4(11) . . ?
C41 N41 Cu2 126.1(9) . . ?
C45 N41 Cu2 115.0(9) . . ?
C50 N42 C46 119.0(12) . . ?
C50 N42 Cu2 128.2(10) . . ?
C46 N42 Cu2 112.8(10) . . ?
Mo2 O1 Mo1 118.7(4) . . ?
Mo3 O3 Mo4 91.3(3) . . ?
Mo3 O3 Mo2 91.1(3) . . ?
Mo4 O3 Mo2 161.5(4) . . ?
Mo3 O3 Mo5 104.9(4) . . ?
Mo4 O3 Mo5 99.7(3) . . ?
Mo2 O3 Mo5 97.3(3) . . ?
Mo3 O3 Mo1 162.9(4) . . ?
Mo4 O3 Mo1 87.4(3) . . ?
Mo2 O3 Mo1 85.0(3) . . ?
Mo5 O3 Mo1 92.1(3) . . ?
Mo5 O5 Mo1 117.9(4) . . ?
Mo4 O6 Mo1 116.1(5) . . ?
Mo4 O6 Cu1 114.0(4) . . ?
Mo1 O6 Cu1 125.3(4) . . ?
Mo3 O9 Mo2 109.6(4) . . ?
Mo3 O9 Mo6 109.4(4) . . ?
Mo2 O9 Mo6 103.4(3) . . ?
Mo5 O10 Mo6 108.9(4) . . ?
Mo5 O10 Mo2 109.9(4) . . ?
Mo6 O10 Mo2 104.4(3) . . ?
Mo5 O11 Mo6 92.8(3) . . ?
Mo5 O11 Mo8 90.1(3) . . ?
Mo6 O11 Mo8 162.2(4) . . ?
Mo5 O11 Mo3 104.4(3) . . ?
Mo6 O11 Mo3 98.6(3) . . ?
Mo8 O11 Mo3 97.7(3) . . ?
Mo5 O11 Mo7 163.7(4) . . ?
Mo6 O11 Mo7 87.6(3) . . ?
Mo8 O11 Mo7 84.8(3) . . ?
Mo3 O11 Mo7 91.6(3) . . ?
Mo3 O12 Mo7 118.3(4) . . ?
Mo3 O14 Mo4 108.0(4) . . ?
Mo3 O14 Mo8 110.8(4) . . ?
Mo4 O14 Mo8 104.3(3) . . ?
Mo5 O15 Mo8 110.6(4) . . ?
Mo5 O15 Mo4 109.4(4) . . ?
Mo8 O15 Mo4 103.1(3) . . ?
Mo6 O20 Mo7 115.0(4) . . ?
Mo6 O20 Cu2 122.9(4) . . ?
Mo7 O20 Cu2 119.0(4) . . ?
Mo8 O23 Mo7 116.0(4) . . ?
N12 C11 C12 124.4(13) . . ?
C11 C12 C13 118.7(15) . . ?
C12 C13 C14 117.1(14) . . ?
C15 C14 C13 120.6(13) . . ?
N12 C15 C14 122.3(14) . . ?
N12 C15 C16 114.4(11) . . ?
C14 C15 C16 123.3(13) . . ?
N11 C16 C17 122.2(16) . . ?
N11 C16 C15 113.1(12) . . ?
C17 C16 C15 124.7(14) . . ?
C18 C17 C16 122.3(16) . . ?
C17 C18 C19 116.2(15) . . ?
C20 C19 C18 119.3(16) . . ?
N11 C20 C19 123.2(16) . . ?
N21 C21 C22 122.1(13) . . ?
C23 C22 C21 118.7(14) . . ?
C22 C23 C24 120.5(14) . . ?
C23 C24 C25 117.9(14) . . ?
N21 C25 C24 122.2(13) . . ?
N21 C25 C26 113.8(12) . . ?
C24 C25 C26 124.0(13) . . ?
N22 C26 C27 120.3(13) . . ?
N22 C26 C25 115.5(12) . . ?
C27 C26 C25 124.2(13) . . ?
C28 C27 C26 118.7(14) . . ?
C29 C28 C27 119.9(14) . . ?
C30 C29 C28 119.0(14) . . ?
N22 C30 C29 123.2(14) . . ?
N31 C31 C32 123.1(15) . . ?
C31 C32 C33 116.6(16) . . ?
C34 C33 C32 122.4(14) . . ?
C33 C34 C35 118.7(14) . . ?
N31 C35 C34 119.5(14) . . ?
N31 C35 C36 114.5(12) . . ?
C34 C35 C36 126.0(14) . . ?
N32 C36 C37 120.6(13) . . ?
N32 C36 C35 116.2(12) . . ?
C37 C36 C35 123.2(13) . . ?
C38 C37 C36 120.1(13) . . ?
C39 C38 C37 119.0(14) . . ?
C38 C39 C40 117.4(16) . . ?
N32 C40 C39 125.4(13) . . ?
N41 C41 C42 121.5(13) . . ?
C43 C42 C41 118.5(15) . . ?
C42 C43 C44 119.8(16) . . ?
C45 C44 C43 120.5(16) . . ?
C44 C45 N41 120.9(14) . . ?
C44 C45 C46 124.5(14) . . ?
N41 C45 C46 114.3(12) . . ?
N42 C46 C47 120.4(14) . . ?
N42 C46 C45 115.6(12) . . ?
C47 C46 C45 123.9(14) . . ?
C48 C47 C46 120.8(15) . . ?
C49 C48 C47 118.6(15) . . ?
C48 C49 C50 119.3(15) . . ?
N42 C50 C49 121.9(14) . . ?

loop_
_geom_bond_atom_site_label_1
_geom_bond_atom_site_label_2
_geom_bond_distance
_geom_bond_site_symmetry_2
_geom_bond_publ_flag
Mo1 O2 1.681(9) . ?
Mo1 O4 1.695(9) . ?
Mo1 O1 1.906(8) . ?
Mo1 O6 1.959(9) . ?
Mo1 O5 2.322(9) . ?
Mo1 O3 2.488(8) . ?
Mo2 O7 1.690(9) . ?
Mo2 O8 1.698(9) . ?
Mo2 O1 1.889(8) . ?
Mo2 O9 2.003(9) . ?
Mo2 O10 2.336(9) . ?
Mo2 O3 2.341(9) . ?
Mo2 Mo3 3.2195(16) . ?
Mo3 O13 1.704(9) . ?
Mo3 O12 1.746(9) . ?
Mo3 O9 1.937(8) . ?
Mo3 O14 1.952(8) . ?
Mo3 O3 2.165(8) . ?
Mo3 O11 2.359(8) . ?
Mo3 Mo4 3.1941(17) . ?
Mo4 O16 1.690(9) . ?
Mo4 O17 1.693(9) . ?
Mo4 O6 1.943(8) . ?
Mo4 O14 1.995(9) . ?
Mo4 O3 2.300(9) . ?
Mo4 O15 2.411(8) . ?
Mo5 O18 1.686(9) . ?
Mo5 O5 1.732(8) . ?
Mo5 O15 1.934(8) . ?
Mo5 O10 1.959(8) . ?
Mo5 O11 2.172(8) . ?
Mo5 O3 2.350(8) . ?
Mo5 Mo8 3.2074(16) . ?
Mo6 O19 1.694(10) . ?
Mo6 O21 1.695(9) . ?
Mo6 O20 1.923(8) . ?
Mo6 O10 2.009(9) . ?
Mo6 O11 2.286(9) . ?
Mo6 O9 2.368(9) . ?
Mo7 O22 1.708(9) . ?
Mo7 O24 1.709(9) . ?
Mo7 O23 1.914(9) . ?
Mo7 O20 1.971(8) . ?
Mo7 O12 2.262(9) . ?
Mo7 O11 2.454(8) . ?
Mo8 O25 1.682(9) . ?
Mo8 O26 1.701(9) . ?
Mo8 O23 1.910(8) . ?
Mo8 O15 1.967(8) . ?
Mo8 O14 2.352(8) . ?
Mo8 O11 2.356(9) . ?
Cu1 N11 1.978(11) . ?
Cu1 N22 1.979(10) . ?
Cu1 N12 2.015(11) . ?
Cu1 N21 2.027(10) . ?
Cu1 O6 2.239(9) . ?
Cu2 N31 1.960(11) . ?
Cu2 N41 1.965(11) . ?
Cu2 N32 2.012(11) . ?
Cu2 N42 2.051(11) . ?
Cu2 O20 2.264(9) . ?
N11 C20 1.320(19) . ?
N11 C16 1.328(17) . ?
N12 C15 1.343(16) . ?
N12 C11 1.348(19) . ?
N21 C25 1.328(16) . ?
N21 C21 1.353(17) . ?
N22 C30 1.335(17) . ?
N22 C26 1.353(17) . ?
N31 C31 1.338(19) . ?
N31 C35 1.371(16) . ?
N32 C40 1.329(18) . ?
N32 C36 1.346(16) . ?
N41 C41 1.332(17) . ?
N41 C45 1.384(17) . ?
N42 C50 1.328(17) . ?
N42 C46 1.354(16) . ?
C11 C12 1.37(2) . ?
C12 C13 1.380(19) . ?
C13 C14 1.40(2) . ?
C14 C15 1.364(18) . ?
C15 C16 1.53(2) . ?
C16 C17 1.36(2) . ?
C17 C18 1.31(2) . ?
C18 C19 1.39(2) . ?
C19 C20 1.36(2) . ?
C21 C22 1.380(18) . ?
C22 C23 1.351(19) . ?
C23 C24 1.38(2) . ?
C24 C25 1.396(18) . ?
C25 C26 1.471(19) . ?
C26 C27 1.409(19) . ?
C27 C28 1.37(2) . ?
C28 C29 1.364(19) . ?
C29 C30 1.355(19) . ?
C31 C32 1.38(2) . ?
C32 C33 1.38(2) . ?
C33 C34 1.35(2) . ?
C34 C35 1.407(19) . ?
C35 C36 1.45(2) . ?
C36 C37 1.398(18) . ?
C37 C38 1.38(2) . ?
C38 C39 1.36(2) . ?
C39 C40 1.376(19) . ?
C41 C42 1.394(19) . ?
C42 C43 1.35(2) . ?
C43 C44 1.38(2) . ?
C44 C45 1.327(19) . ?
C45 C46 1.46(2) . ?
C46 C47 1.366(19) . ?
C47 C48 1.36(2) . ?
C48 C49 1.36(2) . ?
C49 C50 1.38(2) . ?
